data_1555389
loop_
_publ_author_name
'Li, Falin'
'Chen, Jiangfei'
'Hou, Yading'
'Li, Yujie'
'Wu, Xin-Yan'
'Tong, Xiaofeng'

_publ_section_title
;
 1,3-Dipolar Cycloadditions of 4-Acetoxy Allenoates: Access to
 2,3-Dihydropyrazoles, 2,3-Dihydroisoxazoles, and Indolizines.
;
_journal_issue 21
_journal_name_full 'Organic letters'
_journal_page_first 5376
_journal_page_last 5379
_journal_paper_doi 10.1021/acs.orglett.5b02724
_journal_volume 17
_journal_year 2015
_chemical_formula_sum 'C29 H25 Br N2 O3'
_chemical_formula_weight 529.42
_space_group_crystal_system orthorhombic
_space_group_IT_number 61
_space_group_name_Hall '-P 2ac 2ab'
_space_group_name_H-M_alt 'P b c a'
_atom_sites_solution_hydrogens geom
_audit_creation_method SHELXL-2013
_cell_angle_alpha 90
_cell_angle_beta 90
_cell_angle_gamma 90
_cell_formula_units_Z 8
_cell_length_a 12.7295(12)
_cell_length_b 15.5318(14)
_cell_length_c 24.571(2)
_cell_measurement_reflns_used 5391
_cell_measurement_temperature 133(2)
_cell_measurement_theta_max 49.497
_cell_measurement_theta_min 4.457
_cell_volume 4858.0(7)
_computing_cell_refinement 'Bruker SAINT'
_computing_data_collection 'Bruker APEX2'
_computing_data_reduction 'Bruker SAINT'
_computing_molecular_graphics 'Bruker SHELXTL'
_computing_publication_material 'Bruker SHELXTL'
_computing_structure_refinement 'SHELXL-2013 (Sheldrick, 2013)'
_computing_structure_solution 'SHELXS-97 (Sheldrick, 2008)'
_diffrn_ambient_temperature 133(2)
_diffrn_measured_fraction_theta_full 1.000
_diffrn_measured_fraction_theta_max 1.000
_diffrn_measurement_device_type 'Bruker APEX-II CCD'
_diffrn_measurement_method '\f and \w scans'
_diffrn_radiation_type MoK\a
_diffrn_radiation_wavelength 0.71073
_diffrn_reflns_av_R_equivalents 0.0588
_diffrn_reflns_av_unetI/netI 0.0352
_diffrn_reflns_Laue_measured_fraction_full 1.000
_diffrn_reflns_Laue_measured_fraction_max 1.000
_diffrn_reflns_limit_h_max 15
_diffrn_reflns_limit_h_min -14
_diffrn_reflns_limit_k_max 18
_diffrn_reflns_limit_k_min -19
_diffrn_reflns_limit_l_max 30
_diffrn_reflns_limit_l_min -29
_diffrn_reflns_number 33570
_diffrn_reflns_point_group_measured_fraction_full 1.000
_diffrn_reflns_point_group_measured_fraction_max 1.000
_diffrn_reflns_theta_full 25.242
_diffrn_reflns_theta_max 25.996
_diffrn_reflns_theta_min 1.658
_exptl_absorpt_coefficient_mu 1.727
_exptl_absorpt_correction_T_max 0.7456
_exptl_absorpt_correction_T_min 0.5799
_exptl_absorpt_correction_type multi-scan
_exptl_absorpt_process_details sadabs
_exptl_crystal_colour colorless
_exptl_crystal_density_diffrn 1.448
_exptl_crystal_description prismatic
_exptl_crystal_F_000 2176
_exptl_crystal_size_max 0.200
_exptl_crystal_size_mid 0.180
_exptl_crystal_size_min 0.120
_refine_diff_density_max 0.544
_refine_diff_density_min -0.552
_refine_diff_density_rms 0.061
_refine_ls_extinction_method none
_refine_ls_goodness_of_fit_ref 1.017
_refine_ls_hydrogen_treatment constr
_refine_ls_matrix_type full
_refine_ls_number_parameters 317
_refine_ls_number_reflns 4769
_refine_ls_number_restraints 0
_refine_ls_restrained_S_all 1.017
_refine_ls_R_factor_all 0.0580
_refine_ls_R_factor_gt 0.0371
_refine_ls_shift/su_max 0.002
_refine_ls_shift/su_mean 0.000
_refine_ls_structure_factor_coef Fsqd
_refine_ls_weighting_details 'w=1/[\s^2^(Fo^2^)+(0.0385P)^2^+4.9449P] where P=(Fo^2^+2Fc^2^)/3'
_refine_ls_weighting_scheme calc
_refine_ls_wR_factor_gt 0.0825
_refine_ls_wR_factor_ref 0.0917
_reflns_Friedel_coverage 0.000
_reflns_number_gt 3619
_reflns_number_total 4769
_reflns_threshold_expression 'I > 2\s(I)'
_cod_data_source_file ol5b02724_si_002.cif
_cod_data_source_block mo_dm15348_0m
_cod_original_cell_volume 4858.0(8)
_cod_database_code 1555389
_shelx_space_group_comment
; 
The symmetry employed for this shelxl refinement is uniquely defined 
by the following loop, which should always be used as a source of 
symmetry information in preference to the above space-group names. 
They are only intended as comments. 
;
_shelx_estimated_absorpt_t_min 0.724
_shelx_estimated_absorpt_t_max 0.820
_shelxl_version_number 2013-4

loop_
_space_group_symop_operation_xyz
'x, y, z'
'-x+1/2, -y, z+1/2'
'-x, y+1/2, -z+1/2'
'x+1/2, -y+1/2, -z'
'-x, -y, -z'
'x-1/2, y, -z-1/2'
'x, -y-1/2, z-1/2'
'-x-1/2, y-1/2, z'

loop_
_atom_site_label
_atom_site_type_symbol
_atom_site_fract_x
_atom_site_fract_y
_atom_site_fract_z
_atom_site_U_iso_or_equiv
_atom_site_adp_type
_atom_site_occupancy
_atom_site_site_symmetry_order
_atom_site_calc_flag
_atom_site_refinement_flags_posn
_atom_site_refinement_flags_adp
Br1 Br -0.13996(2) 1.05625(2) 0.27482(2) 0.03584(10) Uani 1 1 d . .
N1 N 0.38636(16) 0.67769(13) 0.06028(8) 0.0199(5) Uani 1 1 d . .
N2 N 0.33371(16) 0.72205(13) 0.10423(8) 0.0204(5) Uani 1 1 d . .
O1 O 0.35206(14) 0.71913(12) 0.19657(7) 0.0255(4) Uani 1 1 d . .
O2 O 0.13817(15) 0.47765(12) 0.07958(8) 0.0338(5) Uani 1 1 d . .
O3 O 0.04435(15) 0.59982(13) 0.06929(10) 0.0408(5) Uani 1 1 d . .
C1 C 0.3608(2) 0.72162(16) 0.00876(10) 0.0236(6) Uani 1 1 d . .
H1A H 0.3836 0.7825 0.0103 0.028 Uiso 1 1 calc R U
H1B H 0.2840 0.7203 0.0024 0.028 Uiso 1 1 calc R U
C2 C 0.4171(2) 0.67545(17) -0.03662(11) 0.0259(6) Uani 1 1 d . .
H2A H 0.3974 0.7016 -0.0719 0.031 Uiso 1 1 calc R U
H2B H 0.4939 0.6823 -0.0319 0.031 Uiso 1 1 calc R U
C3 C 0.38992(19) 0.58134(17) -0.03714(10) 0.0225(6) Uani 1 1 d . .
C4 C 0.4054(2) 0.53149(18) -0.08400(11) 0.0269(6) Uani 1 1 d . .
H4 H 0.4306 0.5582 -0.1162 0.032 Uiso 1 1 calc R U
C5 C 0.3847(2) 0.44440(18) -0.08419(11) 0.0281(6) Uani 1 1 d . .
H5 H 0.3955 0.4115 -0.1163 0.034 Uiso 1 1 calc R U
C6 C 0.3480(2) 0.40506(18) -0.03736(11) 0.0268(6) Uani 1 1 d . .
H6 H 0.3338 0.3450 -0.0372 0.032 Uiso 1 1 calc R U
C7 C 0.3319(2) 0.45333(17) 0.00917(11) 0.0243(6) Uani 1 1 d . .
H7 H 0.3074 0.4259 0.0413 0.029 Uiso 1 1 calc R U
C8 C 0.35116(18) 0.54162(16) 0.00964(10) 0.0202(5) Uani 1 1 d . .
C9 C 0.33680(19) 0.59115(16) 0.06213(10) 0.0204(5) Uani 1 1 d . .
H9 H 0.3719 0.5577 0.0918 0.024 Uiso 1 1 calc R U
C10 C 0.2251(2) 0.61235(16) 0.08130(11) 0.0223(6) Uani 1 1 d . .
C11 C 0.22834(19) 0.68816(16) 0.10748(10) 0.0213(6) Uani 1 1 d . .
C12 C 0.1478(2) 0.73733(16) 0.13507(11) 0.0230(6) Uani 1 1 d . .
H12 H 0.0819 0.7107 0.1418 0.028 Uiso 1 1 calc R U
C13 C 0.16179(19) 0.81837(16) 0.15157(10) 0.0221(6) Uani 1 1 d . .
H13 H 0.2274 0.8441 0.1429 0.027 Uiso 1 1 calc R U
C14 C 0.0874(2) 0.87164(16) 0.18150(10) 0.0212(5) Uani 1 1 d . .
C15 C -0.0075(2) 0.84123(16) 0.20307(10) 0.0226(6) Uani 1 1 d . .
H15 H -0.0260 0.7824 0.1984 0.027 Uiso 1 1 calc R U
C16 C -0.0746(2) 0.89534(17) 0.23106(10) 0.0239(6) Uani 1 1 d . .
H16 H -0.1389 0.8741 0.2454 0.029 Uiso 1 1 calc R U
C17 C -0.0470(2) 0.98066(17) 0.23782(11) 0.0241(6) Uani 1 1 d . .
C18 C 0.0472(2) 1.01279(17) 0.21803(11) 0.0254(6) Uani 1 1 d . .
H18 H 0.0659 1.0713 0.2236 0.031 Uiso 1 1 calc R U
C19 C 0.11287(19) 0.95803(16) 0.19011(11) 0.0224(6) Uani 1 1 d . .
H19 H 0.1774 0.9796 0.1763 0.027 Uiso 1 1 calc R U
C20 C 0.3924(2) 0.73046(15) 0.15225(10) 0.0210(5) Uani 1 1 d . .
C21 C 0.50397(19) 0.75838(15) 0.14649(10) 0.0209(5) Uani 1 1 d . .
C22 C 0.5724(2) 0.73638(17) 0.18816(11) 0.0249(6) Uani 1 1 d . .
H22 H 0.5476 0.7030 0.2179 0.030 Uiso 1 1 calc R U
C23 C 0.6763(2) 0.76235(18) 0.18696(12) 0.0293(6) Uani 1 1 d . .
H23 H 0.7230 0.7458 0.2152 0.035 Uiso 1 1 calc R U
C24 C 0.7114(2) 0.81257(18) 0.14431(12) 0.0291(6) Uani 1 1 d . .
H24 H 0.7824 0.8315 0.1436 0.035 Uiso 1 1 calc R U
C25 C 0.6442(2) 0.83547(18) 0.10261(12) 0.0293(6) Uani 1 1 d . .
H25 H 0.6690 0.8697 0.0732 0.035 Uiso 1 1 calc R U
C26 C 0.5402(2) 0.80834(16) 0.10376(11) 0.0244(6) Uani 1 1 d . .
H26 H 0.4938 0.8241 0.0752 0.029 Uiso 1 1 calc R U
C27 C 0.1336(2) 0.55494(17) 0.07672(11) 0.0256(6) Uani 1 1 d . .
C28 C -0.0544(2) 0.5520(2) 0.07053(16) 0.0491(9) Uani 1 1 d . .
H28A H -0.0409 0.4904 0.0630 0.059 Uiso 1 1 calc R U
H28B H -0.1024 0.5743 0.0421 0.059 Uiso 1 1 calc R U
C29 C -0.1029(3) 0.5615(3) 0.12413(17) 0.0701(13) Uani 1 1 d . .
H29A H -0.0579 0.5348 0.1517 0.105 Uiso 1 1 calc R U
H29B H -0.1718 0.5333 0.1241 0.105 Uiso 1 1 calc R U
H29C H -0.1116 0.6228 0.1324 0.105 Uiso 1 1 calc R U

loop_
_atom_site_aniso_label
_atom_site_aniso_U_11
_atom_site_aniso_U_22
_atom_site_aniso_U_33
_atom_site_aniso_U_23
_atom_site_aniso_U_13
_atom_site_aniso_U_12
Br1 0.03156(17) 0.03388(16) 0.04208(18) -0.00754(13) 0.01728(13) -0.00500(13)
N1 0.0182(11) 0.0215(11) 0.0199(11) 0.0010(9) 0.0002(8) -0.0005(8)
N2 0.0158(11) 0.0211(11) 0.0244(11) -0.0009(9) -0.0008(9) -0.0019(8)
O1 0.0209(10) 0.0290(10) 0.0264(10) 0.0009(8) 0.0001(8) 0.0016(8)
O2 0.0288(11) 0.0240(10) 0.0486(13) -0.0034(9) 0.0076(9) -0.0063(9)
O3 0.0197(11) 0.0284(11) 0.0744(16) 0.0001(11) -0.0069(10) -0.0061(8)
C1 0.0228(13) 0.0220(13) 0.0261(14) 0.0068(11) -0.0046(11) -0.0028(11)
C2 0.0250(15) 0.0299(14) 0.0227(14) 0.0069(11) -0.0026(11) -0.0048(12)
C3 0.0130(12) 0.0295(14) 0.0249(14) 0.0040(11) -0.0033(10) 0.0007(10)
C4 0.0180(13) 0.0373(16) 0.0255(14) 0.0039(12) -0.0004(11) 0.0020(12)
C5 0.0211(14) 0.0347(15) 0.0285(15) -0.0078(13) -0.0018(11) 0.0058(12)
C6 0.0216(15) 0.0249(14) 0.0340(16) -0.0023(12) -0.0016(12) 0.0015(11)
C7 0.0212(13) 0.0257(14) 0.0261(14) 0.0023(11) 0.0008(11) 0.0007(11)
C8 0.0129(12) 0.0254(13) 0.0224(13) 0.0014(10) -0.0039(10) 0.0027(10)
C9 0.0199(14) 0.0186(12) 0.0226(13) 0.0031(10) -0.0024(10) -0.0009(10)
C10 0.0206(14) 0.0202(13) 0.0261(14) 0.0040(11) -0.0028(11) -0.0021(10)
C11 0.0168(13) 0.0215(13) 0.0255(14) 0.0045(11) -0.0007(10) -0.0024(10)
C12 0.0157(13) 0.0250(13) 0.0284(14) 0.0033(11) -0.0026(11) -0.0015(11)
C13 0.0158(13) 0.0240(13) 0.0265(14) 0.0059(11) -0.0031(10) -0.0001(10)
C14 0.0168(13) 0.0257(14) 0.0211(13) 0.0033(11) -0.0051(10) 0.0011(10)
C15 0.0217(14) 0.0206(13) 0.0254(14) 0.0043(11) -0.0034(11) -0.0028(11)
C16 0.0204(13) 0.0290(14) 0.0224(14) 0.0066(11) 0.0018(11) -0.0062(11)
C17 0.0211(14) 0.0293(14) 0.0220(14) -0.0013(11) 0.0021(11) 0.0001(11)
C18 0.0236(14) 0.0222(13) 0.0305(16) -0.0015(11) -0.0003(12) -0.0057(11)
C19 0.0163(13) 0.0247(14) 0.0262(14) 0.0030(11) -0.0009(10) -0.0040(10)
C20 0.0215(13) 0.0155(12) 0.0260(14) -0.0012(11) -0.0023(11) 0.0021(10)
C21 0.0172(13) 0.0179(12) 0.0277(14) -0.0075(11) -0.0017(11) 0.0016(10)
C22 0.0220(14) 0.0282(14) 0.0246(14) -0.0046(11) -0.0017(11) -0.0001(11)
C23 0.0198(14) 0.0370(16) 0.0310(15) -0.0080(13) -0.0071(12) 0.0042(12)
C24 0.0155(13) 0.0339(15) 0.0380(17) -0.0112(13) 0.0003(12) -0.0035(11)
C25 0.0250(14) 0.0267(14) 0.0362(16) -0.0024(12) 0.0033(12) -0.0042(12)
C26 0.0205(14) 0.0208(13) 0.0318(15) -0.0003(11) -0.0026(11) -0.0005(11)
C27 0.0241(14) 0.0256(14) 0.0272(14) -0.0026(12) 0.0020(11) -0.0028(12)
C28 0.0216(16) 0.0384(18) 0.087(3) -0.0023(18) -0.0044(16) -0.0097(14)
C29 0.040(2) 0.106(4) 0.065(3) -0.001(2) -0.0012(19) -0.037(2)

loop_
_atom_type_symbol
_atom_type_description
_atom_type_scat_dispersion_real
_atom_type_scat_dispersion_imag
_atom_type_scat_source
C C 0.0033 0.0016 'International Tables Vol C Tables 4.2.6.8 and 6.1.1.4'
H H 0.0000 0.0000 'International Tables Vol C Tables 4.2.6.8 and 6.1.1.4'
N N 0.0061 0.0033 'International Tables Vol C Tables 4.2.6.8 and 6.1.1.4'
O O 0.0106 0.0060 'International Tables Vol C Tables 4.2.6.8 and 6.1.1.4'
Br Br -0.2901 2.4595 'International Tables Vol C Tables 4.2.6.8 and 6.1.1.4'

loop_
_geom_angle_atom_site_label_1
_geom_angle_atom_site_label_2
_geom_angle_atom_site_label_3
_geom_angle
N2 N1 C1 108.58(19)
N2 N1 C9 102.21(18)
C1 N1 C9 110.56(19)
C20 N2 C11 118.8(2)
C20 N2 N1 115.21(19)
C11 N2 N1 107.37(19)
C27 O3 C28 117.4(2)
N1 C1 C2 108.1(2)
N1 C1 H1A 110.1
C2 C1 H1A 110.1
N1 C1 H1B 110.1
C2 C1 H1B 110.1
H1A C1 H1B 108.4
C3 C2 C1 111.1(2)
C3 C2 H2A 109.4
C1 C2 H2A 109.4
C3 C2 H2B 109.4
C1 C2 H2B 109.4
H2A C2 H2B 108.0
C8 C3 C4 118.8(2)
C8 C3 C2 120.3(2)
C4 C3 C2 120.8(2)
C5 C4 C3 121.2(3)
C5 C4 H4 119.4
C3 C4 H4 119.4
C4 C5 C6 119.7(3)
C4 C5 H5 120.2
C6 C5 H5 120.2
C7 C6 C5 119.9(3)
C7 C6 H6 120.1
C5 C6 H6 120.1
C6 C7 C8 121.0(3)
C6 C7 H7 119.5
C8 C7 H7 119.5
C7 C8 C3 119.4(2)
C7 C8 C9 119.1(2)
C3 C8 C9 121.4(2)
N1 C9 C8 112.5(2)
N1 C9 C10 102.05(19)
C8 C9 C10 118.9(2)
N1 C9 H9 107.6
C8 C9 H9 107.6
C10 C9 H9 107.6
C11 C10 C27 126.3(2)
C11 C10 C9 107.9(2)
C27 C10 C9 125.5(2)
C10 C11 N2 108.8(2)
C10 C11 C12 131.8(2)
N2 C11 C12 119.5(2)
C13 C12 C11 123.1(2)
C13 C12 H12 118.5
C11 C12 H12 118.5
C12 C13 C14 127.1(2)
C12 C13 H13 116.5
C14 C13 H13 116.5
C19 C14 C15 117.8(2)
C19 C14 C13 118.1(2)
C15 C14 C13 124.0(2)
C16 C15 C14 121.1(2)
C16 C15 H15 119.5
C14 C15 H15 119.5
C17 C16 C15 119.1(2)
C17 C16 H16 120.5
C15 C16 H16 120.5
C16 C17 C18 121.6(2)
C16 C17 Br1 119.5(2)
C18 C17 Br1 119.0(2)
C19 C18 C17 118.5(2)
C19 C18 H18 120.7
C17 C18 H18 120.7
C18 C19 C14 121.9(2)
C18 C19 H19 119.1
C14 C19 H19 119.1
O1 C20 N2 121.0(2)
O1 C20 C21 121.9(2)
N2 C20 C21 117.0(2)
C26 C21 C22 119.3(2)
C26 C21 C20 123.5(2)
C22 C21 C20 117.1(2)
C23 C22 C21 120.9(3)
C23 C22 H22 119.6
C21 C22 H22 119.6
C24 C23 C22 119.4(3)
C24 C23 H23 120.3
C22 C23 H23 120.3
C23 C24 C25 120.5(3)
C23 C24 H24 119.8
C25 C24 H24 119.8
C24 C25 C26 119.8(3)
C24 C25 H25 120.1
C26 C25 H25 120.1
C21 C26 C25 120.2(3)
C21 C26 H26 119.9
C25 C26 H26 119.9
O2 C27 O3 124.4(2)
O2 C27 C10 124.2(2)
O3 C27 C10 111.4(2)
O3 C28 C29 109.3(3)
O3 C28 H28A 109.8
C29 C28 H28A 109.8
O3 C28 H28B 109.8
C29 C28 H28B 109.8
H28A C28 H28B 108.3
C28 C29 H29A 109.5
C28 C29 H29B 109.5
H29A C29 H29B 109.5
C28 C29 H29C 109.5
H29A C29 H29C 109.5
H29B C29 H29C 109.5

loop_
_geom_bond_atom_site_label_1
_geom_bond_atom_site_label_2
_geom_bond_distance
Br1 C17 1.899(3)
N1 N2 1.446(3)
N1 C1 1.475(3)
N1 C9 1.485(3)
N2 C20 1.402(3)
N2 C11 1.443(3)
O1 C20 1.217(3)
O2 C27 1.204(3)
O3 C27 1.345(3)
O3 C28 1.460(3)
C1 C2 1.507(4)
C1 H1A 0.9900
C1 H1B 0.9900
C2 C3 1.502(4)
C2 H2A 0.9900
C2 H2B 0.9900
C3 C8 1.395(4)
C3 C4 1.401(4)
C4 C5 1.378(4)
C4 H4 0.9500
C5 C6 1.384(4)
C5 H5 0.9500
C6 C7 1.382(4)
C6 H6 0.9500
C7 C8 1.393(3)
C7 H7 0.9500
C8 C9 1.513(4)
C9 C10 1.533(3)
C9 H9 1.0000
C10 C11 1.342(4)
C10 C27 1.472(4)
C11 C12 1.447(4)
C12 C13 1.334(4)
C12 H12 0.9500
C13 C14 1.457(4)
C13 H13 0.9500
C14 C19 1.397(4)
C14 C15 1.401(4)
C15 C16 1.382(4)
C15 H15 0.9500
C16 C17 1.381(4)
C16 H16 0.9500
C17 C18 1.386(4)
C18 C19 1.376(4)
C18 H18 0.9500
C19 H19 0.9500
C20 C21 1.492(3)
C21 C26 1.385(4)
C21 C22 1.387(4)
C22 C23 1.383(4)
C22 H22 0.9500
C23 C24 1.381(4)
C23 H23 0.9500
C24 C25 1.382(4)
C24 H24 0.9500
C25 C26 1.390(4)
C25 H25 0.9500
C26 H26 0.9500
C28 C29 1.462(5)
C28 H28A 0.9900
C28 H28B 0.9900
C29 H29A 0.9800
C29 H29B 0.9800
C29 H29C 0.9800

loop_
_geom_torsion_atom_site_label_1
_geom_torsion_atom_site_label_2
_geom_torsion_atom_site_label_3
_geom_torsion_atom_site_label_4
_geom_torsion
C1 N1 N2 C20 -140.4(2)
C9 N1 N2 C20 102.7(2)
C1 N1 N2 C11 84.7(2)
C9 N1 N2 C11 -32.2(2)
N2 N1 C1 C2 179.34(19)
C9 N1 C1 C2 -69.3(3)
N1 C1 C2 C3 55.4(3)
C1 C2 C3 C8 -21.6(3)
C1 C2 C3 C4 160.0(2)
C8 C3 C4 C5 -1.1(4)
C2 C3 C4 C5 177.3(2)
C3 C4 C5 C6 0.0(4)
C4 C5 C6 C7 0.3(4)
C5 C6 C7 C8 0.7(4)
C6 C7 C8 C3 -1.8(4)
C6 C7 C8 C9 -177.5(2)
C4 C3 C8 C7 2.0(4)
C2 C3 C8 C7 -176.5(2)
C4 C3 C8 C9 177.6(2)
C2 C3 C8 C9 -0.9(4)
N2 N1 C9 C8 161.09(19)
C1 N1 C9 C8 45.7(3)
N2 N1 C9 C10 32.5(2)
C1 N1 C9 C10 -82.9(2)
C7 C8 C9 N1 164.8(2)
C3 C8 C9 N1 -10.8(3)
C7 C8 C9 C10 -76.1(3)
C3 C8 C9 C10 108.3(3)
N1 C9 C10 C11 -23.1(3)
C8 C9 C10 C11 -147.5(2)
N1 C9 C10 C27 162.9(2)
C8 C9 C10 C27 38.5(4)
C27 C10 C11 N2 177.6(2)
C9 C10 C11 N2 3.6(3)
C27 C10 C11 C12 -3.8(5)
C9 C10 C11 C12 -177.8(3)
C20 N2 C11 C10 -114.6(2)
N1 N2 C11 C10 18.3(3)
C20 N2 C11 C12 66.6(3)
N1 N2 C11 C12 -160.5(2)
C10 C11 C12 C13 -169.0(3)
N2 C11 C12 C13 9.4(4)
C11 C12 C13 C14 -177.3(2)
C12 C13 C14 C19 -173.5(3)
C12 C13 C14 C15 7.7(4)
C19 C14 C15 C16 1.2(4)
C13 C14 C15 C16 -180.0(2)
C14 C15 C16 C17 -0.2(4)
C15 C16 C17 C18 -1.1(4)
C15 C16 C17 Br1 178.63(19)
C16 C17 C18 C19 1.3(4)
Br1 C17 C18 C19 -178.4(2)
C17 C18 C19 C14 -0.2(4)
C15 C14 C19 C18 -1.0(4)
C13 C14 C19 C18 -179.9(2)
C11 N2 C20 O1 -8.5(3)
N1 N2 C20 O1 -137.9(2)
C11 N2 C20 C21 174.8(2)
N1 N2 C20 C21 45.3(3)
O1 C20 C21 C26 -149.3(3)
N2 C20 C21 C26 27.5(3)
O1 C20 C21 C22 27.1(3)
N2 C20 C21 C22 -156.2(2)
C26 C21 C22 C23 -1.2(4)
C20 C21 C22 C23 -177.7(2)
C21 C22 C23 C24 1.5(4)
C22 C23 C24 C25 -1.2(4)
C23 C24 C25 C26 0.5(4)
C22 C21 C26 C25 0.5(4)
C20 C21 C26 C25 176.7(2)
C24 C25 C26 C21 -0.1(4)
C28 O3 C27 O2 6.7(4)
C28 O3 C27 C10 -172.9(3)
C11 C10 C27 O2 -140.3(3)
C9 C10 C27 O2 32.7(4)
C11 C10 C27 O3 39.3(4)
C9 C10 C27 O3 -147.7(2)
C27 O3 C28 C29 99.3(3)
